data_2010192
loop_
_publ_author_name
'Ahmet, M.T.'
'Silver, J.'
'Houlton, A.'

_publ_section_title
;
 Influence of crystal environment on molecular conformation:
 <i>p</i>-bromo-<i>N</i>-(<i>p</i>-dimethylaminobenzylidene)aniline
;
_journal_issue 11
_journal_name_full 'Acta Crystallographica Section C'
_journal_page_first 1814
_journal_page_last 1818
_journal_paper_doi 10.1107/S0108270194003252
_journal_volume 50
_journal_year 1994
_chemical_formula_sum 'C15 H15 Br N2'
_chemical_formula_weight 303.21
_space_group_IT_number 14
_symmetry_cell_setting monoclinic
_symmetry_space_group_name_Hall '-P 2ybc'
_symmetry_space_group_name_H-M 'P 1 21/c 1'
_atom_type_scat_source IntTabIV
_cell_angle_alpha 90.
_cell_angle_beta 111.570(10)
_cell_angle_gamma 90.
_cell_formula_units_Z 8
_cell_length_a 10.778(2)
_cell_length_b 23.669(10)
_cell_length_c 11.483(2)
_cell_measurement_reflns_used 25
_cell_measurement_temperature 293
_cell_measurement_theta_max 22
_cell_measurement_theta_min 16
_cell_volume 2724.2(14)
_diffrn_measurement_device 'Enraf-Nonius CAD-4'
_diffrn_measurement_method \w-2\q
_diffrn_radiation_type MoK\a
_diffrn_radiation_wavelength 0.71073
_diffrn_reflns_av_R_equivalents 0.02
_diffrn_reflns_limit_h_max 12
_diffrn_reflns_limit_h_min -12
_diffrn_reflns_limit_k_max 28
_diffrn_reflns_limit_k_min -28
_diffrn_reflns_limit_l_max 14
_diffrn_reflns_limit_l_min -14
_diffrn_reflns_number 11679
_diffrn_reflns_theta_max 25
_diffrn_standards_decay_% 2
_diffrn_standards_interval_time 120
_diffrn_standards_number 3
_exptl_absorpt_coefficient_mu 2.97
_exptl_absorpt_correction_type none
_exptl_crystal_colour yellow
_exptl_crystal_density_diffrn 1.48
_exptl_crystal_description needle
_exptl_crystal_size_max 1
_exptl_crystal_size_mid 0.25
_exptl_crystal_size_min 0.13
_refine_diff_density_max 0.51(6)
_refine_diff_density_min -0.15(6)
_refine_ls_extinction_method none
_refine_ls_goodness_of_fit_obs 0.575
_refine_ls_hydrogen_treatment noref
_refine_ls_number_parameters 325
_refine_ls_number_reflns 2440
_refine_ls_R_factor_obs 0.037
_refine_ls_shift/esd_max <0.03
_refine_ls_structure_factor_coef F
_refine_ls_weighting_details 'w = 1/[\s^2^(F)+(0.02F)^2^+1] (Killean & Lawrence, 1969)'
_refine_ls_weighting_scheme calc
_refine_ls_wR_factor_obs 0.044
_reflns_number_observed 2440
_reflns_number_total 6706
_reflns_observed_criterion I>3.0\s(I)
_cod_data_source_file hu1034.cif
_cod_data_source_block hu1034_structure_1_of_1
_cod_depositor_comments
;
The following automatic conversions were performed:

'_refine_ls_weighting_scheme' value '1/[\s^2^(F)+(0.02F)^2^+1]
(Killean & Lawrence, 1969)' was changed to 'calc'. New tag
'_refine_ls_weighting_details' was created. The value of the new tag
was set to 'w = 1/[\s^2^(F)+(0.02F)^2^+1] (Killean & Lawrence,
1969)'.

Automatic conversion script
Id: cif_fix_values 3143 2015-03-26 13:38:13Z robertas 
;
_cod_original_cell_volume 2724.2
_cod_original_sg_symbol_H-M 'P 21/c'
_cod_original_formula_sum 'C15 H15 Br1 N2'
_cod_database_code 2010192

loop_
_symmetry_equiv_pos_as_xyz
x,y,z
-x,-y,-z
x,1/2-y,1/2+z
-x,-1/2+y,-1/2-z

loop_
_atom_site_label
_atom_site_fract_x
_atom_site_fract_y
_atom_site_fract_z
Br(1) .05293(8) .29038(3) .65807(7)
Br(2) -.57222(8) -.26768(4) .27578(7)
N(1) -.2784(5) .0952(2) .3587(5)
N(2) -.6836(6) -.1085(2) .0977(5)
N(3) -.1835(5) -.1040(2) .6362(4)
N(4) .1931(6) .1027(2) .9281(5)
C(1) -.0540(6) .2305(3) .5634(5)
C(2) -.0292(6) .2062(3) .4660(6)
C(3) -.1044(6) .1625(3) .4011(5)
C(4) -.2105(6) .1411(2) .4309(5)
C(5) -.2339(6) .1668(3) .5290(6)
C(6) -.1586(6) .2103(3) .5953(5)
C(7) -.3748(7) .0733(3) .3758(6)
C(8) -.4492(6) .0251(3) .3058(6)
C(9) -.4173(6) -.0024(3) .2149(6)
C(10) -.4916(7) -.0462(3) .1461(6)
C(11) -.6069(6) -.0661(3) .1667(6)
C(12) -.6366(7) -.0387(3) .2609(6)
C(13) -.5613(7) .0049(3) .3271(6)
C(14) -.7990(8) -.1281(4) .1221(7)
C(15) -.6576(9) -.1342(3) -.0048(7)
C(21) -.4545(6) -.2149(3) .3856(6)
C(22) -.4377(6) -.2132(3) .5094(5)
C(23) -.3515(6) -.1756(3) .5883(5)
C(24) -.2772(6) -.1387(3) .5469(5)
C(25) -.2971(7) -.1408(3) .4200(6)
C(26) -.3836(7) -.1785(3) .3402(6)
C(27) -.1522(6) -.0570(3) .6032(6)
C(28) -.0552(6) -.0178(3) .6875(5)
C(29) .0166(6) -.0303(3) .8121(6)
C(30) .0994(6) .0087(3) .8907(6)
C(31) .1143(6) .0625(3) .8485(6)
C(32) .0419(6) .0744(3) .7214(6)
C(33) -.0371(6) .0346(3) .6446(6)
C(34) .2681(8) .0905(3) 1.0585(7)
C(35) .1923(8) .1603(3) .8910(7)
H22 -.486 -.238 .541
H23 -.342 -.175 .674
H25 -.249 -.115 .388
H26 -.394 -.180 .254
H27 -.194 -.046 .518
H29 .008 -.067 .844
H30 .148 -.001 .976
H32 .048 .111 .689
H33 -.081 .043 .558
H351 .253 .181 .958
H352 .218 .162 .821
H353 .105 .175 .869
H341 .316 .123 1.098
H342 .209 .080 1.098
H343 .329 .061 1.064
H2 .042 .220 .444
H3 -.085 .146 .334
H5 -.306 .153 .551
H6 -.177 .227 .663
H7 -.402 .089 .439
H9 -.341 .010 .199
H10 -.466 -.064 .084
H12 -.711 -.051 .279
H13 -.586 .022 .390
H151 -.722 -.163 -.041
H152 -.663 -.106 -.066
H153 -.571 -.150 .025
H141 -.841 -.158 .066
H142 -.772 -.142 .206
H143 -.860 -.098 .111

loop_
_geom_angle_atom_site_label_1
_geom_angle_atom_site_label_2
_geom_angle_atom_site_label_3
_geom_angle
_geom_angle_publ_flag
C(4) N(1) C(7) 121.1(7) yes
C(11) N(2) C(14) 120.5(7) yes
C(11) N(2) C(15) 122.1(7) yes
C(14) N(2) C(15) 117.4(7) yes
C(24) N(3) C(27) 119.7(6) yes
C(31) N(4) C(34) 121.6(6) yes
C(31) N(4) C(35) 121.9(7) yes
C(34) N(4) C(35) 116.1(7) yes
Br(1) C(1) C(2) 121.5(6) yes
Br(1) C(1) C(6) 119.1(6) yes
C(2) C(1) C(6) 119.4(7) yes
C(1) C(2) C(3) 120.9(7) yes
C(2) C(3) C(4) 121.1(7) yes
N(1) C(4) C(3) 115.6(6) yes
N(1) C(4) C(5) 127.7(7) yes
N(1) C(4) C(7) 27.5(3) yes
C(3) C(4) C(5) 116.7(6) yes
C(3) C(4) C(7) 143.0(6) yes
C(5) C(4) C(7) 100.2(5) yes
C(4) C(5) C(6) 122.6(7) yes
C(1) C(6) C(5) 119.2(7) yes
N(1) C(7) C(4) 31.4(4) yes
N(3) C(27) C(28) 124.4(7) yes
C(27) C(28) C(29) 122.7(7) yes
C(27) C(28) C(33) 119.7(7) yes
C(29) C(28) C(33) 117.5(7) yes
C(28) C(29) C(30) 121.3(7) yes
C(29) C(30) C(31) 121.2(7) yes
N(1) C(7) C(8) 124.3(7) yes
C(4) C(7) C(8) 155.7(6) yes
C(7) C(8) C(9) 123.3(7) yes
C(7) C(8) C(13) 120.3(7) yes
C(9) C(8) C(13) 116.4(7) yes
C(8) C(9) C(10) 122.6(7) yes
C(9) C(10) C(11) 120.9(7) yes
N(2) C(11) C(10) 121.8(7) yes
N(2) C(11) C(12) 122.2(7) yes
C(10) C(11) C(12) 116.0(7) yes
C(11) C(12) C(13) 121.7(7) yes
C(8) C(13) C(12) 122.4(7) yes
Br(2) C(21) C(22) 120.9(6) yes
Br(2) C(21) C(26) 119.4(6) yes
C(22) C(21) C(26) 119.7(7) yes
C(21) C(22) C(23) 120.6(7) yes
C(22) C(23) C(24) 121.6(6) yes
N(3) C(24) C(23) 117.9(6) yes
N(3) C(24) C(25) 125.1(7) yes
C(23) C(24) C(25) 116.9(7) yes
C(24) C(25) C(26) 121.8(7) yes
C(21) C(26) C(25) 119.5(7) yes
N(4) C(31) C(30) 121.6(7) yes
N(4) C(31) C(32) 121.5(7) yes
C(30) C(31) C(32) 116.9(7) yes
C(31) C(32) C(33) 120.7(6) yes
C(28) C(33) C(32) 122.2(7) yes

loop_
_geom_bond_atom_site_label_1
_geom_bond_atom_site_label_2
_geom_bond_distance
_geom_bond_publ_flag
Br(1) C(1) 1.897(7) yes
Br(2) C(21) 1.893(7) yes
N(1) C(4) 1.401(8) yes
N(1) C(7) 1.239(9) yes
N(2) C(11) 1.356(9) yes
N(2) C(14) 1.450(10) yes
N(2) C(15) 1.441(9) yes
N(3) C(24) 1.409(8) yes
N(3) C(27) 1.262(8) yes
N(4) C(31) 1.375(9) yes
N(4) C(34) 1.440(10) yes
N(4) C(35) 1.430(10) yes
C(1) C(2) 1.368(9) yes
C(1) C(6) 1.392(9) yes
C(2) C(3) 1.356(9) yes
C(3) C(4) 1.404(9) yes
C(4) C(5) 1.382(9) yes
C(4) C(7) 2.300(10) no
C(5) C(6) 1.360(10) yes
C(7) C(8) 1.460(10) yes
C(8) C(9) 1.380(10) yes
C(8) C(13) 1.400(10) yes
C(9) C(10) 1.370(10) yes
C(10) C(11) 1.430(10) yes
C(11) C(12) 1.396(9) yes
C(12) C(13) 1.360(10) yes
C(21) C(22) 1.367(9) yes
C(21) C(26) 1.380(10) yes
C(22) C(23) 1.362(9) yes
C(23) C(24) 1.382(9) yes
C(24) C(25) 1.390(10) yes
C(25) C(26) 1.370(10) yes
C(27) C(28) 1.470(10) yes
C(28) C(29) 1.385(9) yes
C(28) C(33) 1.375(9) yes
C(29) C(30) 1.370(10) yes
C(30) C(31) 1.393(9) yes
C(31) C(32) 1.408(9) yes
C(32) C(33) 1.360(10) yes

loop_
_geom_contact_atom_site_label_1
_geom_contact_atom_site_label_2
_geom_contact_distance
_geom_contact_site_symmetry_2
_geom_contact_publ_flag
Br(1) N(3) 3.371(9) 4_567 yes
Br(1) C(23) 3.544(8) 4_567 yes
Br(1) H(141) 3.001(8) 4_466 yes
Br(1) H(23) 3.111(8) 4_567 yes
Br(1) H(3) 3.282(8) 3_555 yes
Br(2) C(4) 3.427(9) 4_456 yes
Br(2) C(5) 3.696(9) 4_456 yes
Br(2) H(23) 3.392(8) 3_544 yes
Br(2) H(6) 3.183(8) 2_456 yes
N(1) H(152) 3.191(7) 2_455 yes
N(2) H(30) 3.139(9) 1_454 yes
N(3) C(3) 3.566(11) 2_556 yes
N(3) H(3) 2.965(7) 2_556 yes
N(3) H(13) 3.076(8) 2_456 yes
